data_4305112
loop_
_publ_author_name
'Olga Buitrago'
'Marta E. G. Mosquera'
'Gerardo Jim\'enez'
'Tom\'as Cuenca'

_publ_contact_author
;      Marta E. G. Mosquera
       Departamento de Qu\'imica Inorg\'anica
       Facultad de Farmacia
       Universidad de Alcal\'a
       Campus Universitario
       28871 Alcal\'a de Henares
       Spain
;
_publ_contact_author_email martaeg.mosquera@uah.es
_publ_contact_author_fax '0034 91 8854683'
_publ_contact_author_phone '0034 91 8854779'
_publ_section_title
;
Organotitanoxanes with Unique Structure among Transition-Element
Organometallic Oxide Derivatives
;
_journal_name_full 'Inorganic Chemistry'
_journal_page_first 3940
_journal_page_last 3942
_journal_paper_doi 10.1021/ic8003646
_journal_volume 47
_journal_year 2008
_chemical_compound_source 'synthesis as described'
_chemical_formula_moiety 'C44 H72 Cl2 O7 Si4 Ti4'
_chemical_formula_sum 'C44 H72 Cl2 O7 Si4 Ti4'
_chemical_formula_weight 1087.88
_chemical_name_systematic
;
 ?
;
_space_group_IT_number 14
_symmetry_cell_setting monoclinic
_symmetry_Int_Tables_number 14
_symmetry_space_group_name_Hall '-P 2ybc'
_symmetry_space_group_name_H-M 'P 1 21/c 1'
_atom_sites_solution_hydrogens geom
_atom_sites_solution_primary direct
_atom_sites_solution_secondary difmap
_audit_creation_method SHELXL-97
_cell_angle_alpha 90
_cell_angle_beta 105.610(10)
_cell_angle_gamma 90
_cell_formula_units_Z 4
_cell_length_a 12.911(3)
_cell_length_b 18.9580(17)
_cell_length_c 22.923(5)
_cell_measurement_reflns_used 130
_cell_measurement_temperature 200(2)
_cell_measurement_theta_max 22.461
_cell_measurement_theta_min 3.316
_cell_measurement_wavelength 0.71073
_cell_volume 5403.8(18)
_computing_cell_refinement 'Dirax/lsq (Duisenberg & Schreurs, 1989-2000)'
_computing_data_collection 'Collect (Nonius BV, 1997-2000)'
_computing_data_reduction 'EvalCCD (Duisenberg & Schreurs 1990-2000)'
_computing_molecular_graphics 'Ortep-3 for Windows (Farrugia, 1997)'
_computing_publication_material 'WinGX publication routines (Farrugia, 1999)'
_computing_structure_refinement 'SHELXL-97 (Sheldrick, 1997)'
_computing_structure_solution 'SHELXS-86 (Sheldrick, 1986)'
_diffrn_ambient_temperature 200(2)
_diffrn_detector 'CCD plate'
_diffrn_detector_area_resol_mean 9
_diffrn_measured_fraction_theta_full 0.997
_diffrn_measured_fraction_theta_max 0.997
_diffrn_measurement_device '95mm CCD camera on \k-goniostat'
_diffrn_measurement_device_type KappaCCD
_diffrn_measurement_method 'CCD rotation images, thick slices'
_diffrn_orient_matrix_type X=UH
_diffrn_orient_matrix_UB_11 0.01
_diffrn_orient_matrix_UB_12 0
_diffrn_orient_matrix_UB_13 0
_diffrn_orient_matrix_UB_21 0
_diffrn_orient_matrix_UB_22 0.01
_diffrn_orient_matrix_UB_23 0
_diffrn_orient_matrix_UB_31 0
_diffrn_orient_matrix_UB_32 0
_diffrn_orient_matrix_UB_33 0.01
_diffrn_radiation_monochromator graphite
_diffrn_radiation_probe x-ray
_diffrn_radiation_type MoK\a
_diffrn_radiation_wavelength 0.71069
_diffrn_reflns_av_R_equivalents 0.1426
_diffrn_reflns_av_unetI/netI 0.1201
_diffrn_reflns_limit_h_max 16
_diffrn_reflns_limit_h_min -16
_diffrn_reflns_limit_k_max 24
_diffrn_reflns_limit_k_min -24
_diffrn_reflns_limit_l_max 29
_diffrn_reflns_limit_l_min -29
_diffrn_reflns_number 45111
_diffrn_reflns_reduction_process
;
 Scaled and merged with SORTAV
 R.H. Blessing, (1987) Cryst. Rev. 1, 3-58
 R.H. Blessing, (1989) J. Appl. Cryst. 22, 396-397
;
_diffrn_reflns_theta_full 27.51
_diffrn_reflns_theta_max 27.51
_diffrn_reflns_theta_min 3.54
_diffrn_source 'Enraf Nonius FR590'
_exptl_absorpt_coefficient_mu 0.801
_exptl_absorpt_correction_T_max 0.879
_exptl_absorpt_correction_T_min 0.715
_exptl_absorpt_correction_type multi-scan
_exptl_absorpt_process_details
;
 R.H. Blessing, Acta Cryst. (1995), A51, 33-38
;
_exptl_crystal_colour yellow
_exptl_crystal_density_diffrn 1.337
_exptl_crystal_density_method 'not measured'
_exptl_crystal_description prism
_exptl_crystal_F_000 2280
_exptl_crystal_size_max 0.237
_exptl_crystal_size_mid 0.213
_exptl_crystal_size_min 0.16
_refine_diff_density_max 0.529
_refine_diff_density_min -0.531
_refine_diff_density_rms 0.094
_refine_ls_extinction_method none
_refine_ls_goodness_of_fit_ref 1.028
_refine_ls_hydrogen_treatment constr
_refine_ls_matrix_type full
_refine_ls_number_parameters 550
_refine_ls_number_reflns 12400
_refine_ls_number_restraints 0
_refine_ls_restrained_S_all 1.028
_refine_ls_R_factor_all 0.1327
_refine_ls_R_factor_gt 0.0587
_refine_ls_shift/su_max 0.001
_refine_ls_shift/su_mean 0.000
_refine_ls_structure_factor_coef Fsqd
_refine_ls_weighting_details 'calc w=1/[\s^2^(Fo^2^)+(0.0637P)^2^+2.0798P] where P=(Fo^2^+2Fc^2^)/3'
_refine_ls_weighting_scheme calc
_refine_ls_wR_factor_gt 0.1275
_refine_ls_wR_factor_ref 0.1492
_reflns_number_gt 7038
_reflns_number_total 12400
_reflns_threshold_expression >2sigma(I)
_cod_data_source_file ic8003646-file003_2.cif
_cod_data_source_block 4
_cod_original_sg_symbol_H-M 'P 21/c'
_cod_database_code 4305112

loop_
_symmetry_equiv_pos_as_xyz
'x, y, z'
'-x, y+1/2, -z+1/2'
'-x, -y, -z'
'x, -y-1/2, z-1/2'

loop_
_atom_site_label
_atom_site_type_symbol
_atom_site_fract_x
_atom_site_fract_y
_atom_site_fract_z
_atom_site_U_iso_or_equiv
_atom_site_adp_type
_atom_site_occupancy
_atom_site_symmetry_multiplicity
_atom_site_calc_flag
_atom_site_refinement_flags
_atom_site_disorder_assembly
_atom_site_disorder_group
Ti1 Ti 0.65186(6) 0.31928(4) 0.06689(3) 0.01841(17) Uani 1 1 d . . .
Ti2 Ti 0.86910(6) 0.36960(4) 0.19699(3) 0.01836(17) Uani 1 1 d . . .
Ti3 Ti 0.72261(6) 0.19487(4) -0.02133(3) 0.02240(18) Uani 1 1 d . . .
Ti4 Ti 1.10639(6) 0.29420(4) 0.20170(3) 0.02226(18) Uani 1 1 d . . .
O1 O 0.7435(2) 0.35488(14) 0.13620(11) 0.0211(6) Uani 1 1 d . . .
O2 O 0.9618(2) 0.29902(14) 0.18474(12) 0.0214(6) Uani 1 1 d . . .
O3 O 0.7409(2) 0.26799(14) 0.03079(12) 0.0226(6) Uani 1 1 d . . .
O4 O 1.1453(2) 0.32670(16) 0.28020(13) 0.0304(7) Uani 1 1 d . . .
O5 O 0.6037(2) 0.22384(15) -0.08067(13) 0.0318(7) Uani 1 1 d . . .
O6 O 0.9392(2) 0.44782(14) 0.17670(12) 0.0258(7) Uani 1 1 d . . .
O7 O 0.5757(2) 0.24476(14) 0.08852(12) 0.0236(6) Uani 1 1 d . . .
Cl1 Cl 0.86158(10) 0.20826(6) -0.06535(5) 0.0376(3) Uani 1 1 d . . .
Cl2 Cl 1.14204(10) 0.17501(6) 0.21229(6) 0.0423(3) Uani 1 1 d . . .
Si1 Si 0.52877(10) 0.29509(7) -0.10020(5) 0.0308(3) Uani 1 1 d . . .
Si2 Si 1.08549(10) 0.32868(8) 0.33583(5) 0.0345(3) Uani 1 1 d . . .
Si3 Si 0.55798(9) 0.15848(6) 0.08216(5) 0.0238(3) Uani 1 1 d . . .
Si4 Si 1.04990(10) 0.47605(6) 0.16090(6) 0.0284(3) Uani 1 1 d . . .
C1 C 0.5681(6) 0.3412(3) -0.1627(2) 0.0613(17) Uani 1 1 d . . .
H1A H 0.6412 0.357 -0.1485 0.092 Uiso 1 1 calc R . .
H1B H 0.5218 0.381 -0.1758 0.092 Uiso 1 1 calc R . .
H1C H 0.5616 0.3093 -0.196 0.092 Uiso 1 1 calc R . .
C2 C 1.1591(5) 0.3922(4) 0.3952(3) 0.081(2) Uani 1 1 d . . .
H2A H 1.155 0.4387 0.3781 0.121 Uiso 1 1 calc R . .
H2B H 1.2331 0.3782 0.4094 0.121 Uiso 1 1 calc R . .
H2C H 1.127 0.3922 0.4284 0.121 Uiso 1 1 calc R . .
C3 C 0.3863(4) 0.2663(4) -0.1314(3) 0.0640(18) Uani 1 1 d . . .
H3A H 0.3626 0.2422 -0.1005 0.096 Uiso 1 1 calc R . .
H3B H 0.3814 0.2351 -0.165 0.096 Uiso 1 1 calc R . .
H3C H 0.3416 0.3068 -0.1448 0.096 Uiso 1 1 calc R . .
C4 C 1.0976(5) 0.2400(4) 0.3729(3) 0.068(2) Uani 1 1 d . . .
H4A H 1.061 0.2055 0.344 0.101 Uiso 1 1 calc R . .
H4B H 1.066 0.2415 0.4063 0.101 Uiso 1 1 calc R . .
H4C H 1.1722 0.2275 0.3874 0.101 Uiso 1 1 calc R . .
C5 C 0.4150(4) 0.1363(3) 0.0432(2) 0.0426(13) Uani 1 1 d . . .
H5A H 0.396 0.1563 0.0033 0.064 Uiso 1 1 calc R . .
H5B H 0.369 0.1553 0.066 0.064 Uiso 1 1 calc R . .
H5C H 0.4067 0.086 0.0404 0.064 Uiso 1 1 calc R . .
C6 C 1.1301(4) 0.5358(3) 0.2212(2) 0.0451(13) Uani 1 1 d . . .
H6A H 1.1521 0.5105 0.2588 0.068 Uiso 1 1 calc R . .
H6B H 1.0868 0.5755 0.2258 0.068 Uiso 1 1 calc R . .
H6C H 1.1925 0.552 0.21 0.068 Uiso 1 1 calc R . .
C7 C 0.5864(4) 0.1170(2) 0.1595(2) 0.0393(12) Uani 1 1 d . . .
H7A H 0.6593 0.1267 0.1816 0.059 Uiso 1 1 calc R . .
H7B H 0.576 0.0669 0.1553 0.059 Uiso 1 1 calc R . .
H7C H 0.5383 0.1362 0.1808 0.059 Uiso 1 1 calc R . .
C8 C 1.0106(4) 0.5294(3) 0.0896(2) 0.0456(13) Uani 1 1 d . . .
H8A H 0.9689 0.5007 0.0572 0.068 Uiso 1 1 calc R . .
H8B H 1.0741 0.5455 0.0796 0.068 Uiso 1 1 calc R . .
H8C H 0.9686 0.5692 0.0954 0.068 Uiso 1 1 calc R . .
C11 C 0.5480(3) 0.3551(2) -0.03213(18) 0.0246(9) Uani 1 1 d . . .
C12 C 0.6351(3) 0.4052(2) -0.01165(18) 0.0271(10) Uani 1 1 d . . .
C13 C 0.6197(4) 0.4429(2) 0.03882(19) 0.0308(11) Uani 1 1 d . . .
C14 C 0.5246(3) 0.4163(2) 0.05200(19) 0.0271(10) Uani 1 1 d . . .
C15 C 0.4803(3) 0.3634(2) 0.00794(18) 0.0244(9) Uani 1 1 d . . .
C16 C 0.3768(4) 0.3258(3) 0.0062(2) 0.0383(12) Uani 1 1 d . . .
H16A H 0.361 0.2925 -0.0265 0.057 Uiso 1 1 calc R . .
H16B H 0.3195 0.3596 0.0002 0.057 Uiso 1 1 calc R . .
H16C H 0.384 0.3015 0.0438 0.057 Uiso 1 1 calc R . .
C17 C 0.4770(4) 0.4413(3) 0.1019(2) 0.0463(14) Uani 1 1 d . . .
H17A H 0.5223 0.4771 0.1253 0.069 Uiso 1 1 calc R . .
H17B H 0.4719 0.4023 0.1277 0.069 Uiso 1 1 calc R . .
H17C H 0.4066 0.4604 0.0844 0.069 Uiso 1 1 calc R . .
C18 C 0.6913(4) 0.5017(2) 0.0721(2) 0.0465(14) Uani 1 1 d . . .
H18A H 0.6639 0.5186 0.1046 0.07 Uiso 1 1 calc R . .
H18B H 0.6922 0.5397 0.0445 0.07 Uiso 1 1 calc R . .
H18C H 0.763 0.4842 0.0883 0.07 Uiso 1 1 calc R . .
C19 C 0.7295(4) 0.4160(3) -0.0387(2) 0.0407(12) Uani 1 1 d . . .
H19A H 0.7225 0.3846 -0.0725 0.061 Uiso 1 1 calc R . .
H19B H 0.7955 0.4062 -0.0086 0.061 Uiso 1 1 calc R . .
H19C H 0.73 0.4639 -0.0522 0.061 Uiso 1 1 calc R . .
C21 C 0.9395(4) 0.3548(2) 0.30372(17) 0.0254(10) Uani 1 1 d . . .
C22 C 0.8491(4) 0.3080(2) 0.28329(17) 0.0252(10) Uani 1 1 d . . .
C23 C 0.7539(3) 0.3492(2) 0.26366(18) 0.0267(10) Uani 1 1 d . . .
C24 C 0.7834(3) 0.4213(2) 0.26879(17) 0.0246(9) Uani 1 1 d . . .
C25 C 0.8959(3) 0.4255(2) 0.29393(17) 0.0246(9) Uani 1 1 d . . .
C26 C 0.9555(4) 0.4944(2) 0.3090(2) 0.0408(12) Uani 1 1 d . . .
H26A H 1.0308 0.4852 0.3257 0.061 Uiso 1 1 calc R . .
H26B H 0.9284 0.5198 0.338 0.061 Uiso 1 1 calc R . .
H26C H 0.9453 0.5221 0.2728 0.061 Uiso 1 1 calc R . .
C27 C 0.7090(4) 0.4847(3) 0.2523(2) 0.0434(13) Uani 1 1 d . . .
H27A H 0.6365 0.4687 0.2358 0.065 Uiso 1 1 calc R . .
H27B H 0.7304 0.5129 0.2227 0.065 Uiso 1 1 calc R . .
H27C H 0.7132 0.5124 0.2879 0.065 Uiso 1 1 calc R . .
C28 C 0.6402(4) 0.3207(3) 0.2422(2) 0.0414(12) Uani 1 1 d . . .
H28A H 0.642 0.2701 0.243 0.062 Uiso 1 1 calc R . .
H28B H 0.6078 0.3367 0.2017 0.062 Uiso 1 1 calc R . .
H28C H 0.5988 0.3374 0.2685 0.062 Uiso 1 1 calc R . .
C29 C 0.8507(5) 0.2276(2) 0.2830(2) 0.0421(13) Uani 1 1 d . . .
H29A H 0.9234 0.2113 0.2981 0.063 Uiso 1 1 calc R . .
H29B H 0.8215 0.2108 0.2424 0.063 Uiso 1 1 calc R . .
H29C H 0.8081 0.2101 0.3083 0.063 Uiso 1 1 calc R . .
C31 C 0.6513(3) 0.1207(2) 0.03899(18) 0.0235(9) Uani 1 1 d . . .
C32 C 0.6288(4) 0.0863(2) -0.01944(19) 0.0313(11) Uani 1 1 d . . .
C33 C 0.7289(4) 0.0666(2) -0.0302(2) 0.0370(12) Uani 1 1 d . . .
C34 C 0.8139(4) 0.0863(2) 0.0215(2) 0.0335(11) Uani 1 1 d . . .
C35 C 0.7677(4) 0.1190(2) 0.06426(18) 0.0249(9) Uani 1 1 d . . .
C36 C 0.8310(4) 0.1468(2) 0.12537(19) 0.0333(11) Uani 1 1 d . . .
H36A H 0.7824 0.1666 0.1462 0.05 Uiso 1 1 calc R . .
H36B H 0.88 0.1826 0.1198 0.05 Uiso 1 1 calc R . .
H36C H 0.8707 0.1089 0.149 0.05 Uiso 1 1 calc R . .
C37 C 0.9324(4) 0.0714(3) 0.0303(3) 0.0513(15) Uani 1 1 d . . .
H37A H 0.9425 0.0489 -0.0053 0.077 Uiso 1 1 calc R . .
H37B H 0.9579 0.0409 0.0646 0.077 Uiso 1 1 calc R . .
H37C H 0.9718 0.1149 0.0371 0.077 Uiso 1 1 calc R . .
C38 C 0.7466(6) 0.0298(3) -0.0854(3) 0.0636(18) Uani 1 1 d . . .
H38A H 0.6785 0.0219 -0.1144 0.095 Uiso 1 1 calc R . .
H38B H 0.7818 -0.0146 -0.0735 0.095 Uiso 1 1 calc R . .
H38C H 0.7908 0.0588 -0.1033 0.095 Uiso 1 1 calc R . .
C39 C 0.5203(4) 0.0743(3) -0.0638(2) 0.0486(14) Uani 1 1 d . . .
H39A H 0.4649 0.0918 -0.0468 0.073 Uiso 1 1 calc R . .
H39B H 0.5098 0.0248 -0.0718 0.073 Uiso 1 1 calc R . .
H39C H 0.5172 0.0988 -0.1009 0.073 Uiso 1 1 calc R . .
C41 C 1.1315(3) 0.3964(2) 0.15083(18) 0.0248(9) Uani 1 1 d . . .
C42 C 1.2391(3) 0.3728(2) 0.18307(19) 0.0306(10) Uani 1 1 d . . .
C43 C 1.2593(3) 0.3068(2) 0.15842(19) 0.0281(10) Uani 1 1 d . . .
C44 C 1.1675(3) 0.2892(2) 0.10939(19) 0.0273(10) Uani 1 1 d . . .
C45 C 1.0905(3) 0.3443(2) 0.10408(18) 0.0243(9) Uani 1 1 d . . .
C46 C 0.9831(3) 0.3465(3) 0.05654(19) 0.0327(11) Uani 1 1 d . . .
H46A H 0.945 0.3885 0.0617 0.049 Uiso 1 1 calc R . .
H46B H 0.9414 0.3058 0.0609 0.049 Uiso 1 1 calc R . .
H46C H 0.9948 0.3465 0.0169 0.049 Uiso 1 1 calc R . .
C47 C 1.1570(4) 0.2256(3) 0.0685(2) 0.0437(13) Uani 1 1 d . . .
H47A H 1.2198 0.1965 0.0819 0.066 Uiso 1 1 calc R . .
H47B H 1.1501 0.2409 0.0277 0.066 Uiso 1 1 calc R . .
H47C H 1.0944 0.199 0.07 0.066 Uiso 1 1 calc R . .
C48 C 1.3606(4) 0.2624(3) 0.1781(2) 0.0417(12) Uani 1 1 d . . .
H48A H 1.3523 0.2205 0.1537 0.063 Uiso 1 1 calc R . .
H48B H 1.3728 0.2496 0.2199 0.063 Uiso 1 1 calc R . .
H48C H 1.4208 0.2891 0.1731 0.063 Uiso 1 1 calc R . .
C49 C 1.3178(4) 0.4109(3) 0.2345(2) 0.0414(12) Uani 1 1 d . . .
H49A H 1.2861 0.4542 0.2431 0.062 Uiso 1 1 calc R . .
H49B H 1.3825 0.4211 0.2231 0.062 Uiso 1 1 calc R . .
H49C H 1.3345 0.3815 0.27 0.062 Uiso 1 1 calc R . .

loop_
_atom_site_aniso_label
_atom_site_aniso_U_11
_atom_site_aniso_U_22
_atom_site_aniso_U_33
_atom_site_aniso_U_23
_atom_site_aniso_U_13
_atom_site_aniso_U_12
Ti1 0.0185(4) 0.0190(4) 0.0166(4) 0.0014(3) 0.0028(3) 0.0039(3)
Ti2 0.0200(4) 0.0188(4) 0.0159(4) -0.0004(3) 0.0040(3) 0.0006(3)
Ti3 0.0266(4) 0.0234(4) 0.0184(4) 0.0005(3) 0.0080(3) 0.0022(3)
Ti4 0.0194(4) 0.0239(4) 0.0236(4) 0.0009(3) 0.0061(3) 0.0011(3)
O1 0.0238(15) 0.0214(14) 0.0183(14) 0.0018(11) 0.0060(12) 0.0044(12)
O2 0.0191(15) 0.0219(14) 0.0239(14) -0.0015(12) 0.0069(12) -0.0001(12)
O3 0.0230(15) 0.0254(15) 0.0205(14) 0.0013(12) 0.0078(12) 0.0041(12)
O4 0.0234(16) 0.0412(18) 0.0251(15) 0.0005(14) 0.0039(13) 0.0004(14)
O5 0.0362(18) 0.0297(17) 0.0253(16) -0.0020(13) 0.0010(14) 0.0028(14)
O6 0.0287(17) 0.0224(15) 0.0260(15) -0.0003(12) 0.0068(13) -0.0018(13)
O7 0.0230(16) 0.0250(15) 0.0245(15) -0.0031(12) 0.0095(13) 0.0000(12)
Cl1 0.0452(7) 0.0420(7) 0.0342(6) 0.0005(5) 0.0255(6) 0.0020(6)
Cl2 0.0406(7) 0.0269(6) 0.0626(8) 0.0057(6) 0.0196(6) 0.0094(5)
Si1 0.0309(7) 0.0382(7) 0.0198(6) 0.0002(5) 0.0009(5) 0.0086(6)
Si2 0.0290(7) 0.0521(8) 0.0197(6) 0.0008(6) 0.0016(5) 0.0130(6)
Si3 0.0242(6) 0.0231(6) 0.0263(6) 0.0007(5) 0.0106(5) -0.0001(5)
Si4 0.0332(7) 0.0227(6) 0.0304(7) 0.0024(5) 0.0103(6) -0.0037(5)
C1 0.109(5) 0.044(3) 0.037(3) 0.007(3) 0.031(3) 0.012(3)
C2 0.051(4) 0.124(6) 0.047(4) -0.044(4) -0.022(3) 0.033(4)
C3 0.034(3) 0.101(5) 0.044(3) -0.028(3) -0.011(3) 0.004(3)
C4 0.044(3) 0.104(5) 0.059(4) 0.054(4) 0.022(3) 0.038(4)
C5 0.026(3) 0.038(3) 0.063(3) -0.004(3) 0.012(2) -0.004(2)
C6 0.051(3) 0.032(3) 0.052(3) -0.010(2) 0.014(3) -0.014(2)
C7 0.055(3) 0.031(3) 0.037(3) 0.008(2) 0.023(2) 0.005(2)
C8 0.053(3) 0.042(3) 0.048(3) 0.017(2) 0.023(3) 0.003(3)
C11 0.022(2) 0.029(2) 0.019(2) 0.0081(17) -0.0012(18) 0.0052(18)
C12 0.028(2) 0.027(2) 0.024(2) 0.0123(18) 0.0025(19) 0.0049(19)
C13 0.034(3) 0.021(2) 0.029(2) 0.0102(19) -0.007(2) 0.005(2)
C14 0.030(2) 0.023(2) 0.024(2) 0.0064(18) 0.0006(19) 0.0134(19)
C15 0.021(2) 0.026(2) 0.023(2) 0.0056(18) 0.0003(18) 0.0068(18)
C16 0.025(3) 0.046(3) 0.043(3) 0.012(2) 0.006(2) 0.008(2)
C17 0.059(4) 0.049(3) 0.030(3) 0.002(2) 0.009(2) 0.027(3)
C18 0.052(3) 0.021(2) 0.050(3) 0.002(2) -0.014(3) 0.004(2)
C19 0.030(3) 0.050(3) 0.042(3) 0.023(2) 0.009(2) 0.007(2)
C21 0.032(2) 0.033(2) 0.0115(19) 0.0023(17) 0.0062(18) 0.006(2)
C22 0.039(3) 0.022(2) 0.016(2) 0.0009(17) 0.0107(19) -0.0029(19)
C23 0.026(2) 0.039(3) 0.016(2) -0.0002(18) 0.0081(18) -0.002(2)
C24 0.027(2) 0.031(2) 0.017(2) -0.0014(18) 0.0083(18) 0.0069(19)
C25 0.030(2) 0.028(2) 0.016(2) -0.0040(17) 0.0064(18) 0.0019(19)
C26 0.056(3) 0.031(3) 0.037(3) -0.013(2) 0.015(3) -0.011(2)
C27 0.049(3) 0.054(3) 0.028(3) 0.004(2) 0.013(2) 0.029(3)
C28 0.032(3) 0.063(3) 0.033(3) 0.000(2) 0.015(2) -0.012(3)
C29 0.074(4) 0.025(2) 0.031(3) 0.007(2) 0.021(3) 0.002(2)
C31 0.029(2) 0.019(2) 0.024(2) 0.0023(17) 0.0113(19) 0.0003(18)
C32 0.042(3) 0.026(2) 0.028(2) -0.0039(19) 0.012(2) -0.009(2)
C33 0.062(3) 0.026(2) 0.031(3) -0.003(2) 0.027(3) 0.003(2)
C34 0.043(3) 0.022(2) 0.043(3) 0.008(2) 0.024(2) 0.012(2)
C35 0.033(2) 0.018(2) 0.027(2) 0.0057(17) 0.013(2) 0.0085(18)
C36 0.030(3) 0.036(3) 0.032(3) 0.008(2) 0.005(2) 0.004(2)
C37 0.055(4) 0.048(3) 0.065(4) 0.020(3) 0.041(3) 0.022(3)
C38 0.106(5) 0.044(3) 0.059(4) -0.018(3) 0.053(4) -0.006(3)
C39 0.063(4) 0.052(3) 0.031(3) -0.015(2) 0.012(3) -0.024(3)
C41 0.023(2) 0.028(2) 0.023(2) -0.0020(18) 0.0063(18) -0.0071(19)
C42 0.023(2) 0.042(3) 0.029(2) 0.002(2) 0.009(2) -0.008(2)
C43 0.019(2) 0.040(3) 0.029(2) 0.004(2) 0.0126(19) -0.0006(19)
C44 0.022(2) 0.034(2) 0.029(2) -0.0043(19) 0.0118(19) 0.0002(19)
C45 0.022(2) 0.030(2) 0.022(2) 0.0033(18) 0.0084(18) -0.0018(19)
C46 0.028(3) 0.041(3) 0.025(2) 0.001(2) 0.001(2) 0.000(2)
C47 0.039(3) 0.052(3) 0.043(3) -0.014(2) 0.016(2) 0.005(2)
C48 0.025(3) 0.056(3) 0.045(3) 0.004(2) 0.011(2) 0.006(2)
C49 0.027(3) 0.049(3) 0.042(3) -0.005(2) -0.001(2) -0.008(2)

loop_
_atom_type_symbol
_atom_type_description
_atom_type_scat_dispersion_real
_atom_type_scat_dispersion_imag
_atom_type_scat_source
C C 0.0033 0.0016 'International Tables Vol C Tables 4.2.6.8 and 6.1.1.4'
H H 0.0000 0.0000 'International Tables Vol C Tables 4.2.6.8 and 6.1.1.4'
O O 0.0106 0.0060 'International Tables Vol C Tables 4.2.6.8 and 6.1.1.4'
Si Si 0.0817 0.0704 'International Tables Vol C Tables 4.2.6.8 and 6.1.1.4'
Ti Ti 0.2776 0.4457 'International Tables Vol C Tables 4.2.6.8 and 6.1.1.4'
Cl Cl 0.1484 0.1585 'International Tables Vol C Tables 4.2.6.8 and 6.1.1.4'

loop_
_geom_angle_atom_site_label_1
_geom_angle_atom_site_label_2
_geom_angle_atom_site_label_3
_geom_angle
_geom_angle_site_symmetry_1
_geom_angle_site_symmetry_3
_geom_angle_publ_flag
O1 Ti1 O3 104.21(12) . . ?
O1 Ti1 O7 108.18(12) . . ?
O3 Ti1 O7 98.96(12) . . ?
O1 Ti1 C12 107.90(14) . . ?
O3 Ti1 C12 87.86(14) . . ?
O7 Ti1 C12 140.24(14) . . ?
O1 Ti1 C11 141.27(13) . . ?
O3 Ti1 C11 88.97(13) . . ?
O7 Ti1 C11 105.36(13) . . ?
C12 Ti1 C11 35.23(14) . . ?
O1 Ti1 C15 129.67(13) . . ?
O3 Ti1 C15 121.05(13) . . ?
O7 Ti1 C15 86.61(13) . . ?
C12 Ti1 C15 57.29(14) . . ?
C11 Ti1 C15 34.71(14) . . ?
O1 Ti1 C14 95.59(13) . . ?
O3 Ti1 C14 143.97(13) . . ?
O7 Ti1 C14 103.06(14) . . ?
C12 Ti1 C14 57.19(15) . . ?
C11 Ti1 C14 57.91(14) . . ?
C15 Ti1 C14 34.34(14) . . ?
O1 Ti1 C13 84.22(13) . . ?
O3 Ti1 C13 117.83(14) . . ?
O7 Ti1 C13 137.31(14) . . ?
C12 Ti1 C13 34.13(15) . . ?
C11 Ti1 C13 57.78(14) . . ?
C15 Ti1 C13 56.86(14) . . ?
C14 Ti1 C13 34.26(15) . . ?
O1 Ti1 Ti3 123.92(9) . . ?
O3 Ti1 Ti3 22.02(9) . . ?
O7 Ti1 Ti3 82.96(9) . . ?
C12 Ti1 Ti3 90.53(11) . . ?
C11 Ti1 Ti3 78.71(10) . . ?
C15 Ti1 Ti3 105.14(10) . . ?
C14 Ti1 Ti3 136.40(10) . . ?
C13 Ti1 Ti3 124.47(11) . . ?
O1 Ti2 O6 108.55(12) . . ?
O1 Ti2 O2 104.23(12) . . ?
O6 Ti2 O2 99.16(12) . . ?
O1 Ti2 C22 106.48(14) . . ?
O6 Ti2 C22 140.43(13) . . ?
O2 Ti2 C22 89.47(13) . . ?
O1 Ti2 C21 140.19(14) . . ?
O6 Ti2 C21 105.86(14) . . ?
O2 Ti2 C21 89.29(13) . . ?
C22 Ti2 C21 35.24(15) . . ?
O1 Ti2 C25 129.90(13) . . ?
O6 Ti2 C25 85.45(13) . . ?
O2 Ti2 C25 121.14(13) . . ?
C22 Ti2 C25 57.73(14) . . ?
C21 Ti2 C25 35.19(14) . . ?
O1 Ti2 C24 96.01(13) . . ?
O6 Ti2 C24 100.89(14) . . ?
O2 Ti2 C24 145.15(13) . . ?
C22 Ti2 C24 57.33(14) . . ?
C21 Ti2 C24 57.89(14) . . ?
C25 Ti2 C24 34.05(14) . . ?
O1 Ti2 C23 83.63(13) . . ?
O6 Ti2 C23 134.78(14) . . ?
O2 Ti2 C23 120.38(14) . . ?
C22 Ti2 C23 34.44(15) . . ?
C21 Ti2 C23 57.71(14) . . ?
C25 Ti2 C23 56.59(14) . . ?
C24 Ti2 C23 33.89(14) . . ?
O1 Ti2 Ti4 124.52(9) . . ?
O6 Ti2 Ti4 81.16(9) . . ?
O2 Ti2 Ti4 23.45(8) . . ?
C22 Ti2 Ti4 93.83(11) . . ?
C21 Ti2 Ti4 79.90(11) . . ?
C25 Ti2 Ti4 104.79(10) . . ?
C24 Ti2 Ti4 136.88(10) . . ?
C23 Ti2 Ti4 128.26(11) . . ?
O3 Ti3 O5 101.23(13) . . ?
O3 Ti3 Cl1 103.16(10) . . ?
O5 Ti3 Cl1 103.74(11) . . ?
O3 Ti3 C31 94.19(13) . . ?
O5 Ti3 C31 103.56(15) . . ?
Cl1 Ti3 C31 143.90(11) . . ?
O3 Ti3 C35 87.65(13) . . ?
O5 Ti3 C35 139.60(15) . . ?
Cl1 Ti3 C35 112.51(11) . . ?
C31 Ti3 C35 36.11(14) . . ?
O3 Ti3 C32 128.69(14) . . ?
O5 Ti3 C32 86.80(15) . . ?
Cl1 Ti3 C32 124.19(12) . . ?
C31 Ti3 C32 35.63(14) . . ?
C35 Ti3 C32 58.49(15) . . ?
O3 Ti3 C33 144.94(14) . . ?
O5 Ti3 C33 105.98(16) . . ?
Cl1 Ti3 C33 91.50(12) . . ?
C31 Ti3 C33 58.37(14) . . ?
C35 Ti3 C33 57.29(14) . . ?
C32 Ti3 C33 34.36(16) . . ?
O3 Ti3 C34 114.74(14) . . ?
O5 Ti3 C34 139.89(15) . . ?
Cl1 Ti3 C34 85.44(11) . . ?
C31 Ti3 C34 58.49(15) . . ?
C35 Ti3 C34 34.23(14) . . ?
C32 Ti3 C34 57.32(16) . . ?
C33 Ti3 C34 34.04(16) . . ?
O3 Ti3 Ti1 22.76(9) . . ?
O5 Ti3 Ti1 85.87(9) . . ?
Cl1 Ti3 Ti1 123.58(4) . . ?
C31 Ti3 Ti1 81.54(10) . . ?
C35 Ti3 Ti1 88.52(10) . . ?
C32 Ti3 Ti1 111.61(11) . . ?
C33 Ti3 Ti1 139.70(11) . . ?
C34 Ti3 Ti1 121.67(11) . . ?
O2 Ti4 O4 100.85(13) . . ?
O2 Ti4 Cl2 103.77(9) . . ?
O4 Ti4 Cl2 103.36(10) . . ?
O2 Ti4 C41 97.22(14) . . ?
O4 Ti4 C41 99.97(14) . . ?
Cl2 Ti4 C41 144.81(11) . . ?
O2 Ti4 C45 87.41(13) . . ?
O4 Ti4 C45 135.67(14) . . ?
Cl2 Ti4 C45 116.92(11) . . ?
C41 Ti4 C45 35.74(14) . . ?
O2 Ti4 C42 132.75(14) . . ?
O4 Ti4 C42 86.90(14) . . ?
Cl2 Ti4 C42 119.77(12) . . ?
C41 Ti4 C42 35.90(15) . . ?
C45 Ti4 C42 58.04(14) . . ?
O2 Ti4 C43 143.94(14) . . ?
O4 Ti4 C43 109.04(14) . . ?
Cl2 Ti4 C43 88.75(11) . . ?
C41 Ti4 C43 58.64(15) . . ?
C45 Ti4 C43 57.11(14) . . ?
C42 Ti4 C43 34.23(15) . . ?
O2 Ti4 C44 111.76(13) . . ?
O4 Ti4 C44 142.28(14) . . ?
Cl2 Ti4 C44 87.20(11) . . ?
C41 Ti4 C44 58.63(14) . . ?
C45 Ti4 C44 34.23(14) . . ?
C42 Ti4 C44 57.19(15) . . ?
C43 Ti4 C44 34.09(14) . . ?
O2 Ti4 Ti2 24.31(8) . . ?
O4 Ti4 Ti2 83.99(9) . . ?
Cl2 Ti4 Ti2 125.13(4) . . ?
C41 Ti4 Ti2 83.03(11) . . ?
C45 Ti4 Ti2 87.29(10) . . ?
C42 Ti4 Ti2 114.84(12) . . ?
C43 Ti4 Ti2 140.74(11) . . ?
C44 Ti4 Ti2 119.47(10) . . ?
Ti1 O1 Ti2 159.45(16) . . ?
Ti4 O2 Ti2 132.24(15) . . ?
Ti3 O3 Ti1 135.21(16) . . ?
Si2 O4 Ti4 134.30(18) . . ?
Si1 O5 Ti3 139.10(18) . . ?
Si4 O6 Ti2 145.01(18) . . ?
Si3 O7 Ti1 142.86(17) . . ?
O5 Si1 C1 109.4(2) . . ?
O5 Si1 C3 108.0(2) . . ?
C1 Si1 C3 106.7(3) . . ?
O5 Si1 C11 109.32(16) . . ?
C1 Si1 C11 110.5(2) . . ?
C3 Si1 C11 112.9(2) . . ?
O4 Si2 C4 109.2(2) . . ?
O4 Si2 C2 108.8(3) . . ?
C4 Si2 C2 106.5(3) . . ?
O4 Si2 C21 109.09(16) . . ?
C4 Si2 C21 111.4(2) . . ?
C2 Si2 C21 111.8(2) . . ?
O7 Si3 C5 111.08(19) . . ?
O7 Si3 C7 110.08(19) . . ?
C5 Si3 C7 105.8(2) . . ?
O7 Si3 C31 109.19(16) . . ?
C5 Si3 C31 110.5(2) . . ?
C7 Si3 C31 110.1(2) . . ?
O6 Si4 C6 111.9(2) . . ?
O6 Si4 C8 108.6(2) . . ?
C6 Si4 C8 106.6(2) . . ?
O6 Si4 C41 108.13(17) . . ?
C6 Si4 C41 111.0(2) . . ?
C8 Si4 C41 110.7(2) . . ?
C15 C11 C12 105.9(4) . . ?
C15 C11 Si1 128.8(3) . . ?
C12 C11 Si1 125.3(3) . . ?
C15 C11 Ti1 73.0(2) . . ?
C12 C11 Ti1 72.1(2) . . ?
Si1 C11 Ti1 121.69(19) . . ?
C13 C12 C11 109.1(4) . . ?
C13 C12 C19 124.6(4) . . ?
C11 C12 C19 126.3(4) . . ?
C13 C12 Ti1 74.5(2) . . ?
C11 C12 Ti1 72.7(2) . . ?
C19 C12 Ti1 118.5(3) . . ?
C12 C13 C14 108.1(4) . . ?
C12 C13 C18 125.5(4) . . ?
C14 C13 C18 126.4(4) . . ?
C12 C13 Ti1 71.3(2) . . ?
C14 C13 Ti1 72.6(2) . . ?
C18 C13 Ti1 122.5(3) . . ?
C15 C14 C13 107.5(4) . . ?
C15 C14 C17 126.0(4) . . ?
C13 C14 C17 126.5(4) . . ?
C15 C14 Ti1 72.2(2) . . ?
C13 C14 Ti1 73.1(2) . . ?
C17 C14 Ti1 121.9(3) . . ?
C14 C15 C11 109.4(4) . . ?
C14 C15 C16 122.3(4) . . ?
C11 C15 C16 128.3(4) . . ?
C14 C15 Ti1 73.5(2) . . ?
C11 C15 Ti1 72.3(2) . . ?
C16 C15 Ti1 121.7(3) . . ?
C22 C21 C25 105.9(4) . . ?
C22 C21 Si2 126.8(3) . . ?
C25 C21 Si2 127.3(3) . . ?
C22 C21 Ti2 71.8(2) . . ?
C25 C21 Ti2 73.0(2) . . ?
Si2 C21 Ti2 119.54(19) . . ?
C23 C22 C21 108.7(4) . . ?
C23 C22 C29 123.9(4) . . ?
C21 C22 C29 127.4(4) . . ?
C23 C22 Ti2 75.2(2) . . ?
C21 C22 Ti2 73.0(2) . . ?
C29 C22 Ti2 119.0(3) . . ?
C24 C23 C22 108.2(4) . . ?
C24 C23 C28 125.9(4) . . ?
C22 C23 C28 125.9(4) . . ?
C24 C23 Ti2 72.7(2) . . ?
C22 C23 Ti2 70.3(2) . . ?
C28 C23 Ti2 123.7(3) . . ?
C25 C24 C23 108.3(4) . . ?
C25 C24 C27 124.6(4) . . ?
C23 C24 C27 127.1(4) . . ?
C25 C24 Ti2 72.1(2) . . ?
C23 C24 Ti2 73.4(2) . . ?
C27 C24 Ti2 121.6(3) . . ?
C24 C25 C21 108.9(4) . . ?
C24 C25 C26 123.2(4) . . ?
C21 C25 C26 127.8(4) . . ?
C24 C25 Ti2 73.8(2) . . ?
C21 C25 Ti2 71.8(2) . . ?
C26 C25 Ti2 122.1(3) . . ?
C32 C31 C35 106.7(4) . . ?
C32 C31 Si3 131.0(3) . . ?
C35 C31 Si3 122.2(3) . . ?
C32 C31 Ti3 74.6(2) . . ?
C35 C31 Ti3 73.7(2) . . ?
Si3 C31 Ti3 119.37(19) . . ?
C33 C32 C31 108.2(4) . . ?
C33 C32 C39 124.2(4) . . ?
C31 C32 C39 127.6(4) . . ?
C33 C32 Ti3 74.7(3) . . ?
C31 C32 Ti3 69.7(2) . . ?
C39 C32 Ti3 120.0(3) . . ?
C34 C33 C32 108.5(4) . . ?
C34 C33 C38 123.8(5) . . ?
C32 C33 C38 127.7(5) . . ?
C34 C33 Ti3 73.0(2) . . ?
C32 C33 Ti3 71.0(2) . . ?
C38 C33 Ti3 122.9(3) . . ?
C35 C34 C33 108.4(4) . . ?
C35 C34 C37 125.9(5) . . ?
C33 C34 C37 125.7(4) . . ?
C35 C34 Ti3 70.3(2) . . ?
C33 C34 Ti3 73.0(3) . . ?
C37 C34 Ti3 124.8(3) . . ?
C34 C35 C31 108.3(4) . . ?
C34 C35 C36 124.7(4) . . ?
C31 C35 C36 127.0(4) . . ?
C34 C35 Ti3 75.5(2) . . ?
C31 C35 Ti3 70.2(2) . . ?
C36 C35 Ti3 120.3(3) . . ?
C45 C41 C42 106.0(4) . . ?
C45 C41 Si4 122.0(3) . . ?
C42 C41 Si4 132.0(3) . . ?
C45 C41 Ti4 74.4(2) . . ?
C42 C41 Ti4 74.5(2) . . ?
Si4 C41 Ti4 116.47(19) . . ?
C43 C42 C41 108.6(4) . . ?
C43 C42 C49 124.8(4) . . ?
C41 C42 C49 126.6(4) . . ?
C43 C42 Ti4 75.0(2) . . ?
C41 C42 Ti4 69.6(2) . . ?
C49 C42 Ti4 121.3(3) . . ?
C42 C43 C44 108.3(4) . . ?
C42 C43 C48 127.1(4) . . ?
C44 C43 C48 124.6(4) . . ?
C42 C43 Ti4 70.8(2) . . ?
C44 C43 Ti4 73.1(2) . . ?
C48 C43 Ti4 123.4(3) . . ?
C45 C44 C43 107.8(4) . . ?
C45 C44 C47 126.0(4) . . ?
C43 C44 C47 126.1(4) . . ?
C45 C44 Ti4 70.5(2) . . ?
C43 C44 Ti4 72.8(2) . . ?
C47 C44 Ti4 124.8(3) . . ?
C44 C45 C41 109.2(4) . . ?
C44 C45 C46 124.3(4) . . ?
C41 C45 C46 126.5(4) . . ?
C44 C45 Ti4 75.3(2) . . ?
C41 C45 Ti4 69.9(2) . . ?
C46 C45 Ti4 121.1(3) . . ?

loop_
_geom_bond_atom_site_label_1
_geom_bond_atom_site_label_2
_geom_bond_distance
_geom_bond_site_symmetry_2
_geom_bond_publ_flag
Ti1 O1 1.835(3) . ?
Ti1 O3 1.861(3) . ?
Ti1 O7 1.864(3) . ?
Ti1 C12 2.395(4) . ?
Ti1 C11 2.403(4) . ?
Ti1 C15 2.412(4) . ?
Ti1 C14 2.429(4) . ?
Ti1 C13 2.436(4) . ?
Ti1 Ti3 3.3885(11) . ?
Ti2 O1 1.853(3) . ?
Ti2 O6 1.860(3) . ?
Ti2 O2 1.866(3) . ?
Ti2 C22 2.370(4) . ?
Ti2 C21 2.386(4) . ?
Ti2 C25 2.402(4) . ?
Ti2 C24 2.424(4) . ?
Ti2 C23 2.434(4) . ?
Ti2 Ti4 3.3559(12) . ?
Ti3 O3 1.804(3) . ?
Ti3 O5 1.840(3) . ?
Ti3 Cl1 2.2969(14) . ?
Ti3 C31 2.329(4) . ?
Ti3 C35 2.376(4) . ?
Ti3 C32 2.394(4) . ?
Ti3 C33 2.443(4) . ?
Ti3 C34 2.443(4) . ?
Ti4 O2 1.804(3) . ?
Ti4 O4 1.839(3) . ?
Ti4 Cl2 2.3057(14) . ?
Ti4 C41 2.329(4) . ?
Ti4 C45 2.388(4) . ?
Ti4 C42 2.395(4) . ?
Ti4 C43 2.448(4) . ?
Ti4 C44 2.451(4) . ?
O4 Si2 1.659(3) . ?
O5 Si1 1.651(3) . ?
O6 Si4 1.655(3) . ?
O7 Si3 1.652(3) . ?
Si1 C1 1.862(5) . ?
Si1 C3 1.867(5) . ?
Si1 C11 1.892(4) . ?
Si2 C4 1.870(6) . ?
Si2 C2 1.873(6) . ?
Si2 C21 1.896(4) . ?
Si3 C5 1.869(5) . ?
Si3 C7 1.882(5) . ?
Si3 C31 1.893(4) . ?
Si4 C6 1.869(5) . ?
Si4 C8 1.872(5) . ?
Si4 C41 1.891(4) . ?
C11 C15 1.436(6) . ?
C11 C12 1.452(6) . ?
C12 C13 1.418(6) . ?
C12 C19 1.523(6) . ?
C13 C14 1.433(6) . ?
C13 C18 1.517(6) . ?
C14 C15 1.429(6) . ?
C14 C17 1.513(6) . ?
C15 C16 1.505(6) . ?
C21 C22 1.440(6) . ?
C21 C25 1.447(6) . ?
C22 C23 1.424(6) . ?
C22 C29 1.525(6) . ?
C23 C24 1.416(6) . ?
C23 C28 1.516(6) . ?
C24 C25 1.413(6) . ?
C24 C27 1.521(6) . ?
C25 C26 1.508(6) . ?
C31 C32 1.447(6) . ?
C31 C35 1.459(6) . ?
C32 C33 1.429(7) . ?
C32 C39 1.510(6) . ?
C33 C34 1.430(7) . ?
C33 C38 1.516(6) . ?
C34 C35 1.420(6) . ?
C34 C37 1.515(7) . ?
C35 C36 1.514(6) . ?
C41 C45 1.449(6) . ?
C41 C42 1.457(6) . ?
C42 C43 1.426(6) . ?
C42 C49 1.516(6) . ?
C43 C44 1.436(6) . ?
C43 C48 1.518(6) . ?
C44 C45 1.426(6) . ?
C44 C47 1.510(6) . ?
C45 C46 1.516(6) . ?
